data_2221849
loop_
_publ_author_name
'Lo, Kong Mun'
'Ng, Seik Weng'

_publ_section_title
;
 <i>N</i>-Phenylmaleamic acid
;
_journal_coeditor_code TK2436
_journal_issue 5
_journal_name_full 'Acta Crystallographica Section E'
_journal_page_first o1101
_journal_paper_doi 10.1107/S1600536809014627
_journal_volume 65
_journal_year 2009
_chemical_formula_iupac 'C10 H9 N O3'
_chemical_formula_moiety 'C10 H9 N O3'
_chemical_formula_sum 'C10 H9 N O3'
_chemical_formula_weight 191.18
_chemical_name_common '<i>N</i>-Phenylmaleamic acid'
_chemical_name_systematic
;
4-amino-4-oxobut-2-enoic acid
;
_space_group_IT_number 14
_symmetry_cell_setting monoclinic
_symmetry_space_group_name_Hall '-P 2ybc'
_symmetry_space_group_name_H-M 'P 1 21/c 1'
_atom_sites_solution_hydrogens geom
_atom_sites_solution_primary direct
_atom_sites_solution_secondary difmap
_audit_creation_method SHELXL-97
_cell_angle_alpha 90
_cell_angle_beta 116.299(3)
_cell_angle_gamma 90
_cell_formula_units_Z 8
_cell_length_a 12.7505(4)
_cell_length_b 10.5849(5)
_cell_length_c 14.1918(6)
_cell_measurement_reflns_used 1202
_cell_measurement_temperature 100(2)
_cell_measurement_theta_max 27.4
_cell_measurement_theta_min 2.6
_cell_volume 1717.11(13)
_computing_cell_refinement 'SAINT (Bruker, 2008)'
_computing_data_collection 'APEX2 (Bruker, 2008)'
_computing_data_reduction 'SAINT (Bruker, 2008)'
_computing_molecular_graphics 'X-SEED (Barbour, 2001)'
_computing_publication_material 'publCIF (Westrip, 2009)'
_computing_structure_refinement 'SHELXL97 (Sheldrick, 2008)'
_computing_structure_solution 'SHELXS97 (Sheldrick, 2008)'
_diffrn_ambient_temperature 100(2)
_diffrn_measured_fraction_theta_full 0.995
_diffrn_measured_fraction_theta_max 0.995
_diffrn_measurement_device_type 'Bruker SMART APEX'
_diffrn_measurement_method \w
_diffrn_radiation_monochromator graphite
_diffrn_radiation_source 'fine-focus sealed tube'
_diffrn_radiation_type MoK\a
_diffrn_radiation_wavelength 0.71073
_diffrn_reflns_av_R_equivalents 0.062
_diffrn_reflns_av_sigmaI/netI 0.067
_diffrn_reflns_limit_h_max 16
_diffrn_reflns_limit_h_min -16
_diffrn_reflns_limit_k_max 13
_diffrn_reflns_limit_k_min -13
_diffrn_reflns_limit_l_max 18
_diffrn_reflns_limit_l_min -14
_diffrn_reflns_number 11493
_diffrn_reflns_theta_full 27.5
_diffrn_reflns_theta_max 27.5
_diffrn_reflns_theta_min 1.8
_diffrn_standards_decay_% 0
_diffrn_standards_interval_count 0
_diffrn_standards_interval_time 0
_diffrn_standards_number 0
_exptl_absorpt_coefficient_mu 0.111
_exptl_absorpt_correction_type none
_exptl_crystal_colour Colorless
_exptl_crystal_density_diffrn 1.479
_exptl_crystal_density_method 'not measured'
_exptl_crystal_description Prism
_exptl_crystal_F_000 800
_exptl_crystal_size_max 0.24
_exptl_crystal_size_mid 0.06
_exptl_crystal_size_min 0.06
_refine_diff_density_max 0.96
_refine_diff_density_min -0.36
_refine_ls_extinction_method none
_refine_ls_goodness_of_fit_ref 1.02
_refine_ls_hydrogen_treatment mixed
_refine_ls_matrix_type full
_refine_ls_number_parameters 269
_refine_ls_number_reflns 3925
_refine_ls_number_restraints 4
_refine_ls_restrained_S_all 1.02
_refine_ls_R_factor_all 0.122
_refine_ls_R_factor_gt 0.068
_refine_ls_shift/su_max 0.001
_refine_ls_shift/su_mean 0.001
_refine_ls_structure_factor_coef Fsqd
_refine_ls_weighting_details 'calc w=1/[\s^2^(Fo^2^)+(0.1139P)^2^] where P=(Fo^2^+2Fc^2^)/3'
_refine_ls_weighting_scheme calc
_refine_ls_wR_factor_gt 0.172
_refine_ls_wR_factor_ref 0.208
_reflns_number_gt 2256
_reflns_number_total 3925
_reflns_threshold_expression I>2\s(I)
_cod_data_source_file tk2436.cif
_cod_data_source_block I
_cod_depositor_comments
;
The following automatic conversions were performed:
'_symmetry_cell_setting' value 'Monoclinic' changed to 'monoclinic'
according to '/home/saulius/struct/CIF-dictionaries/cif_core.dic'
dictionary named 'cif_core.dic' version 2.4.1 from
2010-06-29.

'_exptl_absorpt_correction_type' value 'None' changed to
'none' according to '/home/saulius/struct/CIF-dictionaries/cif_core.dic'
dictionary named 'cif_core.dic' version 2.4.1 from 2010-06-29.

Automatic conversion script
Id: cif_fix_enum 1527 2010-12-29 10:47:43Z saulius 

The following automatic conversions were performed:

'_symmetry_cell_setting' value 'Monoclinic' changed to 'monoclinic'
according to /home/saulius/struct/CIF-dictionaries/cif_core.dic
dictionary named 'cif_core.dic' version 2.4.1 from
2010-06-29.

'_exptl_absorpt_correction_type' value 'None' changed to
'none' according to
/home/saulius/struct/CIF-dictionaries/cif_core.dic dictionary named
'cif_core.dic' version 2.4.1 from 2010-06-29.

Automatic conversion script
Id: cif_fix_values 1715 2011-07-08 13:25:40Z adriana 
;
_cod_original_cell_volume 1717.10(10)
_cod_original_sg_symbol_H-M 'P 21/c'
_cod_database_code 2221849
_cod_database_fobs_code 2221849

loop_
_symmetry_equiv_pos_as_xyz
'x, y, z'
'-x, y+1/2, -z+1/2'
'-x, -y, -z'
'x, -y-1/2, z-1/2'

loop_
_atom_site_type_symbol
_atom_site_label
_atom_site_fract_x
_atom_site_fract_y
_atom_site_fract_z
_atom_site_U_iso_or_equiv
_atom_site_adp_type
_atom_site_calc_flag
_atom_site_refinement_flags
_atom_site_occupancy
_atom_site_disorder_assembly
_atom_site_disorder_group
O O1 0.41604(16) 0.86211(19) 0.61750(16) 0.0173(5) Uani d . 1 . .
O O2 0.41080(17) 0.6545(2) 0.62972(17) 0.0167(5) Uani d D 1 . .
H H2O 0.449(3) 0.590(3) 0.627(3) 0.058(14) Uiso d D 1 . .
O O3 0.53761(17) 0.4779(2) 0.62899(16) 0.0187(5) Uani d . 1 . .
O O4 0.91395(17) 0.5468(2) 0.60999(17) 0.0216(5) Uani d . 1 . .
O O5 0.91031(17) 0.75293(19) 0.62870(17) 0.0164(5) Uani d D 1 . .
H H5O 0.946(3) 0.820(2) 0.625(3) 0.028(10) Uiso d D 1 . .
O O6 1.03470(16) 0.93320(19) 0.62520(16) 0.0187(5) Uani d . 1 . .
N N1 0.7136(2) 0.4490(2) 0.62704(18) 0.0122(5) Uani d D 1 . .
H H1N 0.771(2) 0.492(3) 0.623(2) 0.019(8) Uiso d D 1 . .
N N2 1.2093(2) 0.9624(2) 0.62037(19) 0.0149(6) Uani d D 1 . .
H H2N 1.2657(19) 0.923(3) 0.611(2) 0.020(8) Uiso d D 1 . .
C C1 0.4591(2) 0.7584(3) 0.6178(2) 0.0123(6) Uani d . 1 . .
C C2 0.5691(2) 0.7538(3) 0.6046(2) 0.0109(6) Uani d . 1 . .
H H2 0.5933 0.8336 0.5906 0.013 Uiso calc R 1 . .
C C3 0.6396(2) 0.6584(3) 0.6087(2) 0.0157(6) Uani d . 1 . .
H H3 0.7079 0.6811 0.6018 0.019 Uiso calc R 1 . .
C C4 0.6250(2) 0.5224(3) 0.6227(2) 0.0135(6) Uani d . 1 . .
C C5 0.7229(2) 0.3155(3) 0.6348(2) 0.0130(6) Uani d . 1 . .
C C6 0.8169(2) 0.2612(3) 0.6232(2) 0.0118(6) Uani d . 1 . .
H H6 0.8710 0.3139 0.6125 0.014 Uiso calc R 1 . .
C C7 0.8311(2) 0.1321(3) 0.6272(2) 0.0164(6) Uani d . 1 . .
H H7 0.8945 0.0957 0.6188 0.020 Uiso calc R 1 . .
C C8 0.7521(2) 0.0547(3) 0.6436(2) 0.0149(6) Uani d . 1 . .
H H8 0.7609 -0.0345 0.6450 0.018 Uiso calc R 1 . .
C C9 0.6615(2) 0.1075(3) 0.6576(2) 0.0171(6) Uani d . 1 . .
H H9 0.6086 0.0544 0.6697 0.020 Uiso calc R 1 . .
C C10 0.6463(2) 0.2388(3) 0.6541(2) 0.0136(6) Uani d . 1 . .
H H10 0.5843 0.2749 0.6648 0.016 Uiso calc R 1 . .
C C11 0.9577(2) 0.6509(3) 0.6128(2) 0.0145(6) Uani d . 1 . .
C C12 1.0671(2) 0.6566(3) 0.5988(2) 0.0171(6) Uani d . 1 . .
H H12 1.0910 0.5773 0.5836 0.021 Uiso calc R 1 . .
C C13 1.1380(2) 0.7531(3) 0.6038(2) 0.0095(6) Uani d . 1 . .
H H13 1.2070 0.7313 0.5977 0.011 Uiso calc R 1 . .
C C14 1.1215(2) 0.8896(3) 0.6177(2) 0.0140(6) Uani d . 1 . .
C C15 1.2203(2) 1.0966(3) 0.6289(2) 0.0130(6) Uani d . 1 . .
C C16 1.3130(2) 1.1490(3) 0.6154(2) 0.0169(7) Uani d . 1 . .
H H16 1.3645 1.0961 0.6012 0.020 Uiso calc R 1 . .
C C17 1.3298(2) 1.2781(3) 0.6228(2) 0.0163(6) Uani d . 1 . .
H H17 1.3934 1.3136 0.6143 0.020 Uiso calc R 1 . .
C C18 1.2542(2) 1.3569(3) 0.6427(2) 0.0165(6) Uani d . 1 . .
H H18 1.2659 1.4458 0.6471 0.020 Uiso calc R 1 . .
C C19 1.1619(2) 1.3044(3) 0.6560(2) 0.0147(6) Uani d . 1 . .
H H19 1.1097 1.3576 0.6689 0.018 Uiso calc R 1 . .
C C20 1.1457(2) 1.1746(3) 0.6504(2) 0.0147(6) Uani d . 1 . .
H H20 1.0835 1.1388 0.6612 0.018 Uiso calc R 1 . .

loop_
_atom_site_aniso_label
_atom_site_aniso_U_11
_atom_site_aniso_U_22
_atom_site_aniso_U_33
_atom_site_aniso_U_12
_atom_site_aniso_U_13
_atom_site_aniso_U_23
O1 0.0154(10) 0.0149(12) 0.0241(12) 0.0036(8) 0.0111(9) -0.0025(9)
O2 0.0143(10) 0.0118(12) 0.0283(12) 0.0004(9) 0.0133(9) 0.0026(9)
O3 0.0165(10) 0.0144(12) 0.0298(12) -0.0003(8) 0.0145(9) 0.0015(9)
O4 0.0195(10) 0.0149(12) 0.0335(13) -0.0042(9) 0.0145(10) -0.0003(9)
O5 0.0150(10) 0.0108(12) 0.0280(13) -0.0026(8) 0.0138(9) 0.0000(9)
O6 0.0176(10) 0.0126(12) 0.0322(13) -0.0003(9) 0.0166(9) -0.0029(9)
N1 0.0159(12) 0.0072(13) 0.0159(12) -0.0001(10) 0.0091(10) 0.0012(10)
N2 0.0145(12) 0.0157(14) 0.0175(13) 0.0013(10) 0.0097(10) 0.0010(10)
C1 0.0106(13) 0.0144(16) 0.0125(15) 0.0004(11) 0.0057(11) -0.0015(11)
C2 0.0111(13) 0.0083(15) 0.0136(14) -0.0008(10) 0.0057(11) -0.0022(11)
C3 0.0166(13) 0.0157(17) 0.0185(15) -0.0007(12) 0.0112(12) -0.0009(12)
C4 0.0135(13) 0.0150(16) 0.0128(14) 0.0017(11) 0.0067(11) -0.0012(11)
C5 0.0149(13) 0.0136(15) 0.0106(14) 0.0022(12) 0.0056(11) 0.0007(12)
C6 0.0127(13) 0.0119(15) 0.0128(14) -0.0023(11) 0.0075(11) 0.0004(11)
C7 0.0161(13) 0.0162(17) 0.0165(15) 0.0017(12) 0.0068(12) -0.0009(12)
C8 0.0231(14) 0.0050(14) 0.0177(15) -0.0012(11) 0.0101(12) -0.0002(11)
C9 0.0166(13) 0.0175(17) 0.0171(15) -0.0020(12) 0.0075(12) 0.0044(12)
C10 0.0094(12) 0.0195(17) 0.0122(15) 0.0029(11) 0.0049(11) 0.0005(12)
C11 0.0151(13) 0.0139(16) 0.0159(15) 0.0000(12) 0.0082(12) 0.0018(12)
C12 0.0197(14) 0.0182(17) 0.0175(15) 0.0032(12) 0.0119(12) 0.0005(12)
C13 0.0114(12) 0.0100(14) 0.0075(13) 0.0000(10) 0.0044(10) -0.0009(10)
C14 0.0176(13) 0.0158(16) 0.0091(14) 0.0013(12) 0.0064(11) 0.0009(11)
C15 0.0176(13) 0.0107(15) 0.0084(13) 0.0042(11) 0.0037(11) 0.0025(11)
C16 0.0171(14) 0.0180(17) 0.0167(15) 0.0033(12) 0.0083(12) 0.0000(12)
C17 0.0105(13) 0.0211(17) 0.0164(15) -0.0028(12) 0.0051(11) 0.0027(13)
C18 0.0173(14) 0.0139(16) 0.0154(15) -0.0052(12) 0.0046(12) -0.0002(12)
C19 0.0135(13) 0.0141(16) 0.0155(15) -0.0006(12) 0.0057(11) -0.0011(12)
C20 0.0159(13) 0.0149(15) 0.0136(15) 0.0020(12) 0.0069(11) 0.0005(12)

loop_
_atom_type_symbol
_atom_type_description
_atom_type_scat_dispersion_real
_atom_type_scat_dispersion_imag
_atom_type_scat_source
C C 0.0033 0.0016 'International Tables Vol C Tables 4.2.6.8 and 6.1.1.4'
H H 0.0000 0.0000 'International Tables Vol C Tables 4.2.6.8 and 6.1.1.4'
N N 0.0061 0.0033 'International Tables Vol C Tables 4.2.6.8 and 6.1.1.4'
O O 0.0106 0.0060 'International Tables Vol C Tables 4.2.6.8 and 6.1.1.4'

loop_
_geom_angle_atom_site_label_1
_geom_angle_atom_site_label_2
_geom_angle_atom_site_label_3
_geom_angle_site_symmetry_1
_geom_angle_site_symmetry_3
_geom_angle
_geom_angle_publ_flag
C1 O2 H2O . . 111(3) ?
C11 O5 H5O . . 112(2) ?
C4 N1 C5 . . 128.0(2) ?
C4 N1 H1N . . 114(2) ?
C5 N1 H1N . . 118(2) ?
C14 N2 C15 . . 128.4(2) ?
C14 N2 H2N . . 117(2) ?
C15 N2 H2N . . 115(2) ?
O1 C1 O2 . . 121.2(2) ?
O1 C1 C2 . . 118.1(2) ?
O2 C1 C2 . . 120.7(2) ?
C3 C2 C1 . . 132.0(3) ?
C3 C2 H2 . . 114.0 ?
C1 C2 H2 . . 114.0 ?
C2 C3 C4 . . 128.4(3) ?
C2 C3 H3 . . 115.8 ?
C4 C3 H3 . . 115.8 ?
O3 C4 N1 . . 122.3(3) ?
O3 C4 C3 . . 123.1(3) ?
N1 C4 C3 . . 114.5(2) ?
C10 C5 C6 . . 119.8(3) ?
C10 C5 N1 . . 123.8(2) ?
C6 C5 N1 . . 116.4(2) ?
C7 C6 C5 . . 120.3(3) ?
C7 C6 H6 . . 119.8 ?
C5 C6 H6 . . 119.8 ?
C6 C7 C8 . . 119.9(3) ?
C6 C7 H7 . . 120.0 ?
C8 C7 H7 . . 120.0 ?
C9 C8 C7 . . 120.0(3) ?
C9 C8 H8 . . 120.0 ?
C7 C8 H8 . . 120.0 ?
C8 C9 C10 . . 120.6(3) ?
C8 C9 H9 . . 119.7 ?
C10 C9 H9 . . 119.7 ?
C5 C10 C9 . . 119.3(3) ?
C5 C10 H10 . . 120.3 ?
C9 C10 H10 . . 120.3 ?
O4 C11 O5 . . 120.7(2) ?
O4 C11 C12 . . 118.0(3) ?
O5 C11 C12 . . 121.3(3) ?
C13 C12 C11 . . 132.0(3) ?
C13 C12 H12 . . 114.0 ?
C11 C12 H12 . . 114.0 ?
C12 C13 C14 . . 127.9(2) ?
C12 C13 H13 . . 116.0 ?
C14 C13 H13 . . 116.0 ?
O6 C14 N2 . . 123.0(3) ?
O6 C14 C13 . . 123.6(3) ?
N2 C14 C13 . . 113.4(2) ?
C20 C15 C16 . . 119.9(3) ?
C20 C15 N2 . . 123.9(3) ?
C16 C15 N2 . . 116.2(2) ?
C17 C16 C15 . . 119.7(3) ?
C17 C16 H16 . . 120.1 ?
C15 C16 H16 . . 120.1 ?
C16 C17 C18 . . 120.7(3) ?
C16 C17 H17 . . 119.6 ?
C18 C17 H17 . . 119.6 ?
C19 C18 C17 . . 119.4(3) ?
C19 C18 H18 . . 120.3 ?
C17 C18 H18 . . 120.3 ?
C20 C19 C18 . . 120.2(3) ?
C20 C19 H19 . . 119.9 ?
C18 C19 H19 . . 119.9 ?
C19 C20 C15 . . 120.1(3) ?
C19 C20 H20 . . 120.0 ?
C15 C20 H20 . . 120.0 ?

loop_
_geom_bond_atom_site_label_1
_geom_bond_atom_site_label_2
_geom_bond_site_symmetry_2
_geom_bond_distance
_geom_bond_publ_flag
O1 C1 . 1.227(3) ?
O2 C1 . 1.307(3) ?
O2 H2O . 0.846(10) ?
O3 C4 . 1.249(3) ?
O4 C11 . 1.227(3) ?
O5 C11 . 1.305(3) ?
O5 H5O . 0.857(10) ?
O6 C14 . 1.247(3) ?
N1 C4 . 1.350(3) ?
N1 C5 . 1.419(4) ?
N1 H1N . 0.879(10) ?
N2 C14 . 1.345(4) ?
N2 C15 . 1.427(4) ?
N2 H2N . 0.886(10) ?
C1 C2 . 1.496(4) ?
C2 C3 . 1.335(4) ?
C2 H2 . 0.9500 ?
C3 C4 . 1.476(4) ?
C3 H3 . 0.9500 ?
C5 C10 . 1.387(4) ?
C5 C6 . 1.403(4) ?
C6 C7 . 1.377(4) ?
C6 H6 . 0.9500 ?
C7 C8 . 1.395(4) ?
C7 H7 . 0.9500 ?
C8 C9 . 1.375(4) ?
C8 H8 . 0.9500 ?
C9 C10 . 1.401(4) ?
C9 H9 . 0.9500 ?
C10 H10 . 0.9500 ?
C11 C12 . 1.495(4) ?
C12 C13 . 1.344(4) ?
C12 H12 . 0.9500 ?
C13 C14 . 1.486(4) ?
C13 H13 . 0.9500 ?
C15 C20 . 1.391(4) ?
C15 C16 . 1.394(4) ?
C16 C17 . 1.379(4) ?
C16 H16 . 0.9500 ?
C17 C18 . 1.394(4) ?
C17 H17 . 0.9500 ?
C18 C19 . 1.389(4) ?
C18 H18 . 0.9500 ?
C19 C20 . 1.387(4) ?
C19 H19 . 0.9500 ?
C20 H20 . 0.9500 ?

loop_
_geom_hbond_atom_site_label_D
_geom_hbond_atom_site_label_H
_geom_hbond_atom_site_label_A
_geom_hbond_site_symmetry_A
_geom_hbond_distance_DH
_geom_hbond_distance_HA
_geom_hbond_distance_DA
_geom_hbond_angle_DHA
_geom_hbond_publ_flag
O2 H2o O3 . 0.850(10) 1.630(10) 2.475(3) 172(4) yes
O5 H5o O6 . 0.860(10) 1.650(10) 2.496(3) 170(3) yes
N1 H1n O4 . 0.880(10) 2.000(10) 2.864(3) 166(3) yes
N2 H2n O1 1_655 0.890(10) 1.990(10) 2.859(3) 167(3) yes

loop_
_geom_torsion_atom_site_label_1
_geom_torsion_atom_site_label_2
_geom_torsion_atom_site_label_3
_geom_torsion_atom_site_label_4
_geom_torsion_site_symmetry_1
_geom_torsion_site_symmetry_2
_geom_torsion_site_symmetry_3
_geom_torsion_site_symmetry_4
_geom_torsion
_geom_torsion_publ_flag
O1 C1 C2 C3 . . . . 174.8(3) ?
O2 C1 C2 C3 . . . . -5.1(5) ?
C1 C2 C3 C4 . . . . 3.8(5) ?
C5 N1 C4 O3 . . . . 2.6(4) ?
C5 N1 C4 C3 . . . . -176.7(3) ?
C2 C3 C4 O3 . . . . 2.7(5) ?
C2 C3 C4 N1 . . . . -178.0(3) ?
C4 N1 C5 C10 . . . . -9.5(4) ?
C4 N1 C5 C6 . . . . 171.4(3) ?
C10 C5 C6 C7 . . . . 2.3(4) ?
N1 C5 C6 C7 . . . . -178.5(2) ?
C5 C6 C7 C8 . . . . -0.4(4) ?
C6 C7 C8 C9 . . . . -1.2(4) ?
C7 C8 C9 C10 . . . . 0.9(4) ?
C6 C5 C10 C9 . . . . -2.5(4) ?
N1 C5 C10 C9 . . . . 178.4(3) ?
C8 C9 C10 C5 . . . . 0.9(4) ?
O4 C11 C12 C13 . . . . -175.7(3) ?
O5 C11 C12 C13 . . . . 3.6(5) ?
C11 C12 C13 C14 . . . . -5.2(5) ?
C15 N2 C14 O6 . . . . -1.8(5) ?
C15 N2 C14 C13 . . . . 177.6(2) ?
C12 C13 C14 O6 . . . . -1.1(5) ?
C12 C13 C14 N2 . . . . 179.4(3) ?
C14 N2 C15 C20 . . . . 9.1(4) ?
C14 N2 C15 C16 . . . . -171.5(3) ?
C20 C15 C16 C17 . . . . -0.4(4) ?
N2 C15 C16 C17 . . . . -179.8(2) ?
C15 C16 C17 C18 . . . . -0.6(4) ?
C16 C17 C18 C19 . . . . 0.5(4) ?
C17 C18 C19 C20 . . . . 0.5(4) ?
C18 C19 C20 C15 . . . . -1.5(4) ?
C16 C15 C20 C19 . . . . 1.5(4) ?
N2 C15 C20 C19 . . . . -179.2(2) ?
